data_8100635
loop_
_publ_author_name
'G\"ultekin, Zeynep'
'Frey, Wolfgang'
'J\"ager, Volker'

_publ_section_title
;
Crystal structure of (3aS,4R,5S,6R,6aS)-1-benzyl-4,5,6-trihydroxy-
5,6-O-isopropylidene-3,3a,4,5,6,6a-hexahydro-1H-cyclopent[c]isoxazole, 
C~16~H~21~NO~4~
;
_journal_issue 2
_journal_name_full 'Zeitschrift f\"ur Kristallographie - New Crystal Structures'
_journal_page_first 281
_journal_page_last 282
_journal_volume 217
_journal_year 2002
_chemical_formula_structural 'C16 H21 N1 O4'
_chemical_formula_sum 'C16 H21 N O4'
_chemical_melting_point 366.5(5)
_space_group_IT_number 5
_symmetry_cell_setting monoclinic
_symmetry_space_group_name_Hall 'C 2y'
_symmetry_space_group_name_H-M 'C 1 2 1'
_cell_angle_alpha 90.00
_cell_angle_beta 110.222(4)
_cell_angle_gamma 90.00
_cell_formula_units_Z 8
_cell_length_a 39.820(2)
_cell_length_b 5.3038(3)
_cell_length_c 15.4373(9)
_cell_measurement_temperature 293(2)
_cell_volume 3059.3(3)
_diffrn_ambient_temperature 293(2)
_exptl_crystal_density_diffrn 1.265
_refine_ls_R_factor_obs 0.0680
_refine_ls_wR_factor_obs 0.1835
_cod_depositor_comments
;
The following automatic conversions were performed:

'_chemical_melting_point' value '366-367' was changed to '366.5(5)' -
the average value was taken and precision was estimated.

Automatic conversion script
Id: cif_fix_values 1646 2011-03-28 12:23:43Z adriana 
;
_cod_original_sg_symbol_H-M 'C 2'
_cod_original_formula_sum 'C16 H21 N1 O4'
_cod_database_code 8100635

loop_
_symmetry_equiv_pos_as_xyz
'x, y, z'
'-x, y, -z'
'x+1/2, y+1/2, z'
'-x+1/2, y+1/2, -z'

loop_
_atom_site_aniso_label
_atom_site_aniso_U_11
_atom_site_aniso_U_22
_atom_site_aniso_U_33
_atom_site_aniso_U_23
_atom_site_aniso_U_13
_atom_site_aniso_U_12
O1A 0.084(2) 0.053(2) 0.069(2) -0.001(2) 0.010(2) 0.007(2)
N1A 0.074(2) 0.050(3) 0.052(2) 0.004(2) 0.011(2) 0.004(3)
C1A 0.085(3) 0.079(5) 0.079(3) -0.015(4) 0.035(3) 0.014(4)
O2A 0.058(2) 0.116(5) 0.119(3) -0.046(4) 0.024(2) 0.009(3)
C2A 0.077(3) 0.059(4) 0.076(3) -0.007(3) 0.041(2) -0.012(3)
O3A 0.071(2) 0.055(2) 0.0529(15) -0.003(2) 0.0085(13) 0.014(2)
C3A 0.070(3) 0.051(3) 0.059(2) 0.001(2) 0.019(2) 0.001(3)
C4A 0.050(2) 0.049(3) 0.052(2) -0.005(2) 0.012(2) 0.002(2)
O4A 0.061(2) 0.073(3) 0.066(2) 0.001(2) 0.0099(14) 0.023(2)
C5A 0.053(2) 0.049(3) 0.065(2) -0.008(2) 0.016(2) 0.010(3)
C6A 0.054(2) 0.069(4) 0.074(3) -0.017(3) 0.023(2) -0.005(3)
C7A 0.062(2) 0.052(3) 0.054(2) 0.000(2) 0.003(2) 0.016(3)
C8A 0.124(5) 0.064(4) 0.076(3) -0.020(4) -0.006(3) 0.003(5)
C9A 0.083(3) 0.091(5) 0.075(3) 0.012(4) 0.033(3) 0.015(4)
C10A 0.091(3) 0.060(4) 0.058(2) 0.012(3) 0.018(2) 0.002(4)
C11A 0.069(3) 0.061(4) 0.053(2) -0.002(3) 0.016(2) 0.006(3)
C12A 0.074(3) 0.072(4) 0.064(3) 0.000(3) 0.019(2) 0.001(4)
C13A 0.072(3) 0.075(5) 0.095(4) -0.009(4) 0.018(3) 0.001(4)
C14A 0.081(4) 0.101(6) 0.072(3) -0.017(4) -0.004(3) 0.032(5)
C15A 0.107(5) 0.104(7) 0.055(3) 0.002(4) 0.009(3) 0.033(5)
C16A 0.089(4) 0.088(5) 0.063(3) 0.010(3) 0.025(3) 0.015(4)
O1B 0.071(2) 0.038(2) 0.060(2) -0.0030(15) 0.0312(14) -0.004(2)
N1B 0.057(2) 0.043(2) 0.049(2) -0.002(2) 0.0256(14) 0.000(2)
C1B 0.060(2) 0.052(3) 0.060(2) 0.002(2) 0.023(2) 0.012(3)
O2B 0.063(2) 0.089(3) 0.0482(14) 0.014(2) 0.0229(12) 0.026(2)
C2B 0.046(2) 0.045(3) 0.049(2) -0.010(2) 0.016(2) -0.005(2)
O3B 0.061(2) 0.054(2) 0.073(2) 0.020(2) 0.0354(14) 0.016(2)
C3B 0.052(2) 0.045(3) 0.047(2) 0.001(2) 0.023(2) -0.001(2)
O4B 0.0531(15) 0.055(2) 0.0553(14) 0.012(2) 0.0272(12) 0.013(2)
C4B 0.047(2) 0.046(3) 0.046(2) 0.000(2) 0.0182(14) 0.001(2)
C5B 0.049(2) 0.044(3) 0.049(2) 0.001(2) 0.024(2) 0.002(2)
C6B 0.048(2) 0.054(3) 0.042(2) 0.002(2) 0.0130(14) 0.004(2)
C7B 0.053(2) 0.055(3) 0.064(2) 0.012(2) 0.029(2) 0.015(3)
C8B 0.114(4) 0.055(4) 0.114(4) 0.011(4) 0.078(4) 0.025(4)
C9B 0.053(2) 0.134(8) 0.075(3) 0.023(4) 0.011(2) -0.005(4)
C10B 0.062(2) 0.055(3) 0.063(2) -0.004(3) 0.031(2) -0.003(3)
C11B 0.064(2) 0.063(4) 0.053(2) -0.003(2) 0.033(2) -0.001(3)
C12B 0.086(3) 0.080(5) 0.051(2) -0.003(3) 0.027(2) 0.010(4)
C13B 0.115(5) 0.083(5) 0.056(2) -0.012(3) 0.034(3) 0.012(5)
C14B 0.120(5) 0.073(5) 0.096(4) -0.008(4) 0.064(4) 0.012(5)
C15B 0.084(4) 0.074(5) 0.118(5) 0.002(4) 0.053(4) 0.020(4)
C16B 0.061(2) 0.078(5) 0.080(3) -0.013(3) 0.031(2) 0.000(3)

loop_
_atom_site_label
_atom_site_type_symbol
_atom_site_fract_x
_atom_site_fract_y
_atom_site_fract_z
_atom_site_U_iso_or_equiv
_atom_site_thermal_displace_type
_atom_site_occupancy
_atom_site_calc_flag
_atom_site_refinement_flags
_atom_site_disorder_group
O1A O 0.21743(11) 0.7750(9) 0.7344(2) 0.0732(11) Uani 1 d . .
N1A N 0.23699(11) 0.5528(10) 0.7258(3) 0.0613(11) Uani 1 d . .
C1A C 0.1827(2) 0.6935(16) 0.7302(4) 0.079(2) Uani 1 d . .
H1A1 H 0.1654(2) 0.8290(16) 0.7088(4) 0.095 Uiso 1 calc R .
H1A2 H 0.1831(2) 0.6391(16) 0.7905(4) 0.095 Uiso 1 calc R .
O2A O 0.12148(9) 0.7225(13) 0.5693(3) 0.099(2) Uani 1 d . .
H2A H 0.1016(3) 0.6746(93) 0.5362(51) 0.149 Uiso 1 calc R .
C2A C 0.17314(14) 0.4734(13) 0.6619(4) 0.0671(15) Uani 1 d . .
H2A1 H 0.16375(14) 0.3300(13) 0.6864(4) 0.081 Uiso 1 calc R .
O3A O 0.20348(9) 0.3077(8) 0.4940(2) 0.0628(10) Uani 1 d . .
C3A C 0.20956(13) 0.4101(12) 0.6530(3) 0.0604(13) Uani 1 d . .
H3A H 0.21435(13) 0.2285(12) 0.6584(3) 0.072 Uiso 1 calc R .
C4A C 0.20788(11) 0.5114(11) 0.5583(3) 0.0521(11) Uani 1 d . .
H4A H 0.22842(11) 0.6186(11) 0.5624(3) 0.062 Uiso 1 calc R .
O4A O 0.16001(9) 0.5888(9) 0.4202(2) 0.0697(11) Uani 1 d . .
C5A C 0.17235(11) 0.6497(12) 0.5167(3) 0.0568(12) Uani 1 d . .
H5A H 0.17552(11) 0.8321(12) 0.5263(3) 0.068 Uiso 1 calc R .
C6A C 0.14795(12) 0.5451(14) 0.5647(3) 0.0654(14) Uani 1 d . .
H6A H 0.13605(12) 0.3931(14) 0.5323(3) 0.079 Uiso 1 calc R .
C7A C 0.18431(12) 0.4122(12) 0.4042(3) 0.0602(13) Uani 1 d . .
C8A C 0.1640(2) 0.2028(16) 0.3433(4) 0.099(2) Uani 1 d . .
H8A1 H 0.1805(2) 0.0850(16) 0.3330(4) 0.148 Uiso 1 calc R .
H8A2 H 0.1489(2) 0.2710(16) 0.2853(4) 0.148 Uiso 1 calc R .
H8A3 H 0.1495(2) 0.1181(16) 0.3728(4) 0.148 Uiso 1 calc R .
C9A C 0.2094(2) 0.5464(17) 0.3659(4) 0.081(2) Uani 1 d . .
H9A1 H 0.2257(2) 0.4268(17) 0.3553(4) 0.122 Uiso 1 calc R .
H9A2 H 0.2227(2) 0.6713(17) 0.4093(4) 0.122 Uiso 1 calc R .
H9A3 H 0.1959(2) 0.6267(17) 0.3088(4) 0.122 Uiso 1 calc R .
C10A C 0.2488(2) 0.4180(13) 0.8139(3) 0.072(2) Uani 1 d . .
H10A H 0.2595(2) 0.2591(13) 0.8061(3) 0.086 Uiso 1 calc R .
H10B H 0.2282(2) 0.3803(13) 0.8311(3) 0.086 Uiso 1 calc R .
C11A C 0.27547(14) 0.5637(13) 0.8906(3) 0.0624(13) Uani 1 d . .
C12A C 0.29410(15) 0.7688(15) 0.8751(4) 0.071(2) Uani 1 d . .
H12A H 0.29000(15) 0.8216(15) 0.8149(4) 0.086 Uiso 1 calc R .
C13A C 0.3187(2) 0.8971(16) 0.9474(4) 0.083(2) Uani 1 d . .
H13A H 0.3307(2) 1.0360(16) 0.9355(4) 0.100 Uiso 1 calc R .
C14A C 0.3255(2) 0.8207(20) 1.0362(4) 0.092(2) Uani 1 d . .
H14A H 0.3424(2) 0.9051(20) 1.0846(4) 0.111 Uiso 1 calc R .
C15A C 0.3076(2) 0.6217(20) 1.0533(4) 0.094(2) Uani 1 d . .
H15A H 0.3120(2) 0.5705(20) 1.1139(4) 0.113 Uiso 1 calc R .
C16A C 0.2827(2) 0.4933(17) 0.9815(3) 0.080(2) Uani 1 d . .
H16A H 0.2705(2) 0.3570(17) 0.9946(3) 0.097 Uiso 1 calc R .
O1B O -0.04485(9) 0.7381(7) 0.7741(2) 0.0540(8) Uani 1 d . .
N1B N -0.03291(9) 0.5082(8) 0.8264(2) 0.0476(9) Uani 1 d . .
C1B C -0.06860(12) 0.6651(12) 0.6836(3) 0.0569(12) Uani 1 d . .
H1B1 H -0.06869(12) 0.7912(12) 0.6380(3) 0.068 Uiso 1 calc R .
H1B2 H -0.09283(12) 0.6436(12) 0.6833(3) 0.068 Uiso 1 calc R .
O2B O -0.05095(8) 0.5903(10) 0.5204(2) 0.0658(11) Uani 1 d . .
H2B H -0.0429(14) 0.5621(105) 0.4791(18) 0.099 Uiso 1 calc R .
C2B C -0.05361(11) 0.4143(10) 0.6633(3) 0.0470(10) Uani 1 d . .
H2B1 H -0.07242(11) 0.2864(10) 0.6413(3) 0.056 Uiso 1 calc R .
O3B O 0.02959(8) 0.1946(8) 0.7387(2) 0.0596(9) Uani 1 d . .
C3B C -0.02593(10) 0.3426(10) 0.7587(2) 0.0464(10) Uani 1 d . .
H3B H -0.02723(10) 0.1638(10) 0.7733(2) 0.056 Uiso 1 calc R .
O4B O 0.03242(7) 0.4757(7) 0.6306(2) 0.0523(8) Uani 1 d . .
C4B C 0.01049(11) 0.4133(10) 0.7518(3) 0.0458(10) Uani 1 d . .
H4B H 0.02492(11) 0.5166(10) 0.8041(3) 0.055 Uiso 1 calc R .
C5B C 0.00317(10) 0.5466(11) 0.6596(2) 0.0453(10) Uani 1 d . .
H5B H 0.00192(10) 0.7298(11) 0.6660(2) 0.054 Uiso 1 calc R .
C6B C -0.03246(10) 0.4390(11) 0.5990(2) 0.0486(11) Uani 1 d . .
H6B H -0.02856(10) 0.2707(11) 0.5781(2) 0.058 Uiso 1 calc R .
C7B C 0.05271(12) 0.2821(12) 0.6923(3) 0.0551(12) Uani 1 d . .
C8B C 0.0590(2) 0.0702(14) 0.6336(5) 0.084(2) Uani 1 d . .
H8B1 H 0.0746(2) 0.1281(14) 0.6022(5) 0.126 Uiso 1 calc R .
H8B2 H 0.0365(2) 0.0186(14) 0.5891(5) 0.126 Uiso 1 calc R .
H8B3 H 0.0699(2) -0.0702(14) 0.6724(5) 0.126 Uiso 1 calc R .
C9B C 0.08660(13) 0.3965(20) 0.7578(4) 0.090(3) Uani 1 d . .
H9B1 H 0.10133(13) 0.4527(20) 0.7238(4) 0.136 Uiso 1 calc R .
H9B2 H 0.09932(13) 0.2724(20) 0.8023(4) 0.136 Uiso 1 calc R .
H9B3 H 0.08074(13) 0.5372(20) 0.7890(4) 0.136 Uiso 1 calc R .
C10B C -0.06227(12) 0.4129(12) 0.8557(3) 0.0572(12) Uani 1 d . .
H10C H -0.05431(12) 0.2637(12) 0.8936(3) 0.069 Uiso 1 calc R .
H10D H -0.08252(12) 0.3662(12) 0.8018(3) 0.069 Uiso 1 calc R .
C11B C -0.07363(12) 0.6116(12) 0.9098(3) 0.0569(13) Uani 1 d . .
C12B C -0.0508(2) 0.6859(15) 0.9962(3) 0.072(2) Uani 1 d . .
H12B H -0.0287(2) 0.6078(15) 1.0224(3) 0.086 Uiso 1 calc R .
C13B C -0.0609(2) 0.8768(15) 1.0437(4) 0.084(2) Uani 1 d . .
H13B H -0.0454(2) 0.9268(15) 1.1015(4) 0.100 Uiso 1 calc R .
C14B C -0.0934(2) 0.9915(17) 1.0060(5) 0.089(2) Uani 1 d . .
H14B H -0.1001(2) 1.1178(17) 1.0386(5) 0.107 Uiso 1 calc R .
C15B C -0.1162(2) 0.9218(17) 0.9206(5) 0.087(2) Uani 1 d . .
H15B H -0.1382(2) 1.0012(17) 0.8947(5) 0.104 Uiso 1 calc R .
C16B C -0.10615(13) 0.7332(15) 0.8737(4) 0.071(2) Uani 1 d . .
H16B H -0.12176(13) 0.6859(15) 0.8157(4) 0.085 Uiso 1 calc R .

loop_
_geom_bond_atom_site_label_1
_geom_bond_atom_site_label_2
_geom_bond_distance
_geom_bond_site_symmetry_2
_geom_bond_publ_flag
O1A C1A 1.429(7) . ?
O1A N1A 1.444(7) . ?
N1A C10A 1.462(6) . ?
N1A C3A 1.477(7) . ?
C1A C2A 1.531(9) . ?
C1A H1A1 0.97 . ?
C1A H1A2 0.97 . ?
O2A C6A 1.433(8) . ?
O2A H2A 0.82 . ?
C2A C6A 1.537(7) . ?
C2A C3A 1.541(7) . ?
C2A H2A1 0.98 . ?
O3A C4A 1.437(6) . ?
O3A C7A 1.442(5) . ?
C3A C4A 1.536(6) . ?
C3A H3A 0.98 . ?
C4A C5A 1.524(6) . ?
C4A H4A 0.98 . ?
O4A C7A 1.428(7) . ?
O4A C5A 1.436(6) . ?
C5A C6A 1.516(7) . ?
C5A H5A 0.98 . ?
C6A H6A 0.98 . ?
C7A C8A 1.499(9) . ?
C7A C9A 1.504(8) . ?
C8A H8A1 0.96 . ?
C8A H8A2 0.96 . ?
C8A H8A3 0.96 . ?
C9A H9A1 0.96 . ?
C9A H9A2 0.96 . ?
C9A H9A3 0.96 . ?
C10A C11A 1.502(8) . ?
C10A H10A 0.97 . ?
C10A H10B 0.97 . ?
C11A C12A 1.383(10) . ?
C11A C16A 1.384(7) . ?
C12A C13A 1.384(9) . ?
C12A H12A 0.93 . ?
C13A C14A 1.363(9) . ?
C13A H13A 0.93 . ?
C14A C15A 1.351(12) . ?
C14A H14A 0.93 . ?
C15A C16A 1.385(10) . ?
C15A H15A 0.93 . ?
C16A H16A 0.93 . ?
O1B C1B 1.443(5) . ?
O1B N1B 1.449(5) . ?
N1B C3B 1.464(6) . ?
N1B C10B 1.481(6) . ?
C1B C2B 1.534(7) . ?
C1B H1B1 0.97 . ?
C1B H1B2 0.97 . ?
O2B C6B 1.428(5) . ?
O2B H2B 0.82 . ?
C2B C6B 1.512(5) . ?
C2B C3B 1.551(5) . ?
C2B H2B1 0.98 . ?
O3B C7B 1.425(5) . ?
O3B C4B 1.439(6) . ?
C3B C4B 1.537(5) . ?
C3B H3B 0.98 . ?
O4B C5B 1.435(4) . ?
O4B C7B 1.443(6) . ?
C4B C5B 1.524(6) . ?
C4B H4B 0.98 . ?
C5B C6B 1.515(6) . ?
C5B H5B 0.98 . ?
C6B H6B 0.98 . ?
C7B C9B 1.506(8) . ?
C7B C8B 1.518(9) . ?
C8B H8B1 0.96 . ?
C8B H8B2 0.96 . ?
C8B H8B3 0.96 . ?
C9B H9B1 0.96 . ?
C9B H9B2 0.96 . ?
C9B H9B3 0.96 . ?
C10B C11B 1.507(7) . ?
C10B H10C 0.97 . ?
C10B H10D 0.97 . ?
C11B C16B 1.380(8) . ?
C11B C12B 1.387(7) . ?
C12B C13B 1.388(9) . ?
C12B H12B 0.93 . ?
C13B C14B 1.366(9) . ?
C13B H13B 0.93 . ?
C14B C15B 1.368(10) . ?
C14B H14B 0.93 . ?
C15B C16B 1.374(10) . ?
C15B H15B 0.93 . ?
C16B H16B 0.93 . ?

loop_
_cod_related_entry_id
_cod_related_entry_database
_cod_related_entry_code
1 ChemSpider 30653821
